data_7032994
loop_
_publ_author_name
'Li, Jianfeng'
'Hao, Jingjun'
'Cui, Chunming'

_publ_section_title
;
 Reactivity of ytterbium(II) silylamide supported by a
 pyrrolyl-cyclopentadienyl ligand.
;
_journal_issue 2
_journal_name_full 'Dalton transactions (Cambridge, England : 2003)'
_journal_page_first 767
_journal_page_last 772
_journal_paper_doi 10.1039/c4dt03008g
_journal_volume 44
_journal_year 2015
_chemical_formula_sum 'C37 H51 N O Si Yb'
_chemical_formula_weight 726.92
_chemical_name_systematic
; 
 ? 
;
_space_group_IT_number 14
_symmetry_cell_setting monoclinic
_symmetry_space_group_name_Hall '-P 2yn'
_symmetry_space_group_name_H-M 'P 1 21/n 1'
_atom_sites_solution_hydrogens geom
_atom_sites_solution_primary direct
_atom_sites_solution_secondary difmap
_audit_creation_method SHELXL-97
_cell_angle_alpha 90.00
_cell_angle_beta 95.21(3)
_cell_angle_gamma 90.00
_cell_formula_units_Z 4
_cell_length_a 12.621(3)
_cell_length_b 13.590(3)
_cell_length_c 19.916(4)
_cell_measurement_reflns_used 9106
_cell_measurement_temperature 113(2)
_cell_measurement_theta_max 27.900
_cell_measurement_theta_min 1.995
_cell_volume 3401.9(13)
_computing_cell_refinement crystalclear
_computing_data_collection 'crystalclear(Rigaku/MSC Inc., 2005)'
_computing_data_reduction crystalclear
_computing_molecular_graphics 'Bruker SHELXTL'
_computing_publication_material 'Bruker SHELXTL'
_computing_structure_refinement 'SHELXL-97 (Sheldrick, 1997)'
_computing_structure_solution 'SHELXS-97 (Sheldrick, 1990)'
_diffrn_ambient_temperature 113(2)
_diffrn_detector_area_resol_mean 7.31
_diffrn_measured_fraction_theta_full 0.998
_diffrn_measured_fraction_theta_max 0.998
_diffrn_measurement_device_type 'rigaku saturn CCD area detector'
_diffrn_measurement_method '\w and \f scans'
_diffrn_radiation_monochromator confocal
_diffrn_radiation_source 'rotating anode'
_diffrn_radiation_type MoK\a
_diffrn_radiation_wavelength 0.71073
_diffrn_reflns_av_R_equivalents 0.0310
_diffrn_reflns_av_unetI/netI 0.0299
_diffrn_reflns_limit_h_max 13
_diffrn_reflns_limit_h_min -15
_diffrn_reflns_limit_k_max 16
_diffrn_reflns_limit_k_min -14
_diffrn_reflns_limit_l_max 23
_diffrn_reflns_limit_l_min -23
_diffrn_reflns_number 21302
_diffrn_reflns_theta_full 25.02
_diffrn_reflns_theta_max 25.02
_diffrn_reflns_theta_min 2.00
_diffrn_standards_decay_% 0
_diffrn_standards_interval_count 0
_diffrn_standards_interval_time 0
_diffrn_standards_number 0
_exptl_absorpt_coefficient_mu 2.812
_exptl_absorpt_correction_T_max 0.7290
_exptl_absorpt_correction_T_min 0.6031
_exptl_absorpt_correction_type multi-scan
_exptl_absorpt_process_details crystalclear
_exptl_crystal_colour red
_exptl_crystal_density_diffrn 1.419
_exptl_crystal_density_method 'not measured'
_exptl_crystal_description prism
_exptl_crystal_F_000 1488
_exptl_crystal_size_max 0.20
_exptl_crystal_size_mid 0.18
_exptl_crystal_size_min 0.12
_refine_diff_density_max 0.932
_refine_diff_density_min -0.728
_refine_diff_density_rms 0.089
_refine_ls_extinction_method none
_refine_ls_goodness_of_fit_ref 1.058
_refine_ls_hydrogen_treatment constr
_refine_ls_matrix_type full
_refine_ls_number_parameters 382
_refine_ls_number_reflns 5986
_refine_ls_number_restraints 0
_refine_ls_restrained_S_all 1.058
_refine_ls_R_factor_all 0.0294
_refine_ls_R_factor_gt 0.0254
_refine_ls_shift/su_max 0.001
_refine_ls_shift/su_mean 0.000
_refine_ls_structure_factor_coef Fsqd
_refine_ls_weighting_details 'calc w=1/[\s^2^(Fo^2^)+(0.0263P)^2^+4.4414P] where P=(Fo^2^+2Fc^2^)/3'
_refine_ls_weighting_scheme calc
_refine_ls_wR_factor_gt 0.0576
_refine_ls_wR_factor_ref 0.0593
_reflns_number_gt 5450
_reflns_number_total 5986
_reflns_threshold_expression >2sigma(I)
_cod_data_source_file c4dt03008g1.cif
_cod_data_source_block r90924a
_cod_depositor_comments
;
The following automatic conversions were performed:

'_symmetry_cell_setting' value 'Monoclinic' changed to 'monoclinic'
according to
/usr/data/users/saulius/crontab/automatic-downloads/rss-feeds/RSC/lib/dictionaries/cif_core.dic
dictionary named 'cif_core.dic' version 2.4.2 from
2011-04-26.

'_exptl_absorpt_correction_type' value 'MULTI-SCAN'
changed to 'multi-scan' according to
/usr/data/users/saulius/crontab/automatic-downloads/rss-feeds/RSC/lib/dictionaries/cif_core.dic
dictionary named 'cif_core.dic' version 2.4.2 from
2011-04-26.

'_refine_ls_hydrogen_treatment' value 'CONSTR' changed
to 'constr' according to
/usr/data/users/saulius/crontab/automatic-downloads/rss-feeds/RSC/lib/dictionaries/cif_core.dic
dictionary named 'cif_core.dic' version 2.4.2 from 2011-04-26.

Automatic conversion script
Id: cif_fix_values 2827 2014-09-09 07:05:25Z andrius 

 Adding full bibliography for 7032993--7032995.cif.
;
_cod_original_cell_volume 3402.0(12)
_cod_original_sg_symbol_H-M P2(1)/n
_cod_database_code 7032994

loop_
_symmetry_equiv_pos_as_xyz
'x, y, z'
'-x+1/2, y+1/2, -z+1/2'
'-x, -y, -z'
'x-1/2, -y-1/2, z-1/2'

loop_
_atom_site_label
_atom_site_type_symbol
_atom_site_fract_x
_atom_site_fract_y
_atom_site_fract_z
_atom_site_U_iso_or_equiv
_atom_site_adp_type
_atom_site_occupancy
_atom_site_symmetry_multiplicity
_atom_site_calc_flag
_atom_site_refinement_flags
Yb1 Yb 0.134274(10) 0.025379(10) 0.041669(6) 0.01291(5) Uani 1 1 d .
Si1 Si 0.32285(7) 0.05244(7) 0.22400(4) 0.0175(2) Uani 1 1 d .
O1 O -0.04792(17) 0.05783(15) 0.04795(10) 0.0138(5) Uani 1 1 d .
N1 N 0.4571(2) 0.0898(2) 0.24481(13) 0.0201(6) Uani 1 1 d .
C1 C -0.0506(2) 0.1196(2) 0.10221(15) 0.0133(6) Uani 1 1 d .
C2 C -0.0433(2) 0.2230(2) 0.09348(15) 0.0149(7) Uani 1 1 d .
C3 C -0.0567(3) 0.2835(2) 0.14869(16) 0.0187(7) Uani 1 1 d .
H3 H -0.0531 0.3514 0.1431 0.022 Uiso 1 1 calc R
C4 C -0.0750(3) 0.2469(3) 0.21123(16) 0.0211(7) Uani 1 1 d .
C5 C -0.0729(2) 0.1462(2) 0.21994(16) 0.0177(7) Uani 1 1 d .
H5 H -0.0813 0.1210 0.2625 0.021 Uiso 1 1 calc R
C6 C -0.0586(2) 0.0804(2) 0.16764(16) 0.0157(7) Uani 1 1 d .
C7 C -0.0572(3) -0.0316(2) 0.18147(16) 0.0187(7) Uani 1 1 d .
C8 C -0.1598(3) -0.0780(3) 0.14846(17) 0.0217(7) Uani 1 1 d .
H8A H -0.2198 -0.0519 0.1690 0.032 Uiso 1 1 calc R
H8B H -0.1571 -0.1480 0.1546 0.032 Uiso 1 1 calc R
H8C H -0.1669 -0.0630 0.1012 0.032 Uiso 1 1 calc R
C9 C 0.0412(3) -0.0802(2) 0.15480(16) 0.0194(7) Uani 1 1 d .
H9A H 0.0219 -0.1462 0.1397 0.023 Uiso 1 1 calc R
H9B H 0.0960 -0.0863 0.1920 0.023 Uiso 1 1 calc R
C10 C -0.0519(3) -0.0551(3) 0.25700(17) 0.0315(9) Uani 1 1 d .
H10A H 0.0100 -0.0246 0.2797 0.047 Uiso 1 1 calc R
H10B H -0.0478 -0.1250 0.2634 0.047 Uiso 1 1 calc R
H10C H -0.1145 -0.0303 0.2752 0.047 Uiso 1 1 calc R
C11 C -0.1028(3) 0.3149(3) 0.26729(18) 0.0302(9) Uani 1 1 d .
H11A H -0.1783 0.3254 0.2639 0.045 Uiso 1 1 calc R
H11B H -0.0671 0.3767 0.2634 0.045 Uiso 1 1 calc R
H11C H -0.0805 0.2856 0.3101 0.045 Uiso 1 1 calc R
C12 C -0.0276(3) 0.2702(2) 0.02458(16) 0.0180(7) Uani 1 1 d .
C13 C 0.0675(3) 0.2252(2) -0.00742(16) 0.0188(7) Uani 1 1 d .
H13A H 0.1277 0.2693 0.0007 0.023 Uiso 1 1 calc R
H13B H 0.0500 0.2218 -0.0558 0.023 Uiso 1 1 calc R
C14 C -0.1297(3) 0.2575(3) -0.02209(17) 0.0217(7) Uani 1 1 d .
H14A H -0.1183 0.2807 -0.0664 0.033 Uiso 1 1 calc R
H14B H -0.1859 0.2948 -0.0049 0.033 Uiso 1 1 calc R
H14C H -0.1491 0.1892 -0.0243 0.033 Uiso 1 1 calc R
C15 C -0.0039(3) 0.3806(2) 0.03043(18) 0.0255(8) Uani 1 1 d .
H15A H 0.0572 0.3910 0.0620 0.038 Uiso 1 1 calc R
H15B H -0.0641 0.4141 0.0459 0.038 Uiso 1 1 calc R
H15C H 0.0100 0.4060 -0.0129 0.038 Uiso 1 1 calc R
C16 C 0.3376(3) -0.1463(2) 0.11607(18) 0.0241(8) Uani 1 1 d .
H16A H 0.3395 -0.1902 0.0784 0.036 Uiso 1 1 calc R
H16B H 0.2783 -0.1629 0.1409 0.036 Uiso 1 1 calc R
H16C H 0.4025 -0.1525 0.1449 0.036 Uiso 1 1 calc R
C17 C 0.3258(2) -0.0416(2) 0.09086(16) 0.0158(7) Uani 1 1 d .
C18 C 0.3404(2) -0.0109(3) 0.02501(16) 0.0184(7) Uani 1 1 d .
C19 C 0.3330(3) 0.0938(3) 0.02349(16) 0.0215(8) Uani 1 1 d .
C20 C 0.3132(3) 0.1274(2) 0.08799(16) 0.0185(7) Uani 1 1 d .
C21 C 0.3071(3) 0.0432(2) 0.13137(16) 0.0169(7) Uani 1 1 d .
C22 C 0.3646(3) -0.0742(3) -0.03358(17) 0.0284(8) Uani 1 1 d .
H22A H 0.4398 -0.0736 -0.0377 0.043 Uiso 1 1 calc R
H22B H 0.3277 -0.0490 -0.0742 0.043 Uiso 1 1 calc R
H22C H 0.3418 -0.1404 -0.0263 0.043 Uiso 1 1 calc R
C23 C 0.3571(3) 0.1582(3) -0.03531(17) 0.0302(9) Uani 1 1 d .
H23A H 0.3073 0.2117 -0.0397 0.045 Uiso 1 1 calc R
H23B H 0.3511 0.1198 -0.0760 0.045 Uiso 1 1 calc R
H23C H 0.4280 0.1837 -0.0275 0.045 Uiso 1 1 calc R
C24 C 0.3106(3) 0.2341(2) 0.10920(18) 0.0283(9) Uani 1 1 d .
H24A H 0.3133 0.2755 0.0703 0.042 Uiso 1 1 calc R
H24B H 0.3706 0.2478 0.1409 0.042 Uiso 1 1 calc R
H24C H 0.2461 0.2468 0.1298 0.042 Uiso 1 1 calc R
C25 C 0.3067(3) -0.0634(3) 0.27233(17) 0.0278(8) Uani 1 1 d .
H25A H 0.3608 -0.1095 0.2626 0.042 Uiso 1 1 calc R
H25B H 0.2379 -0.0912 0.2595 0.042 Uiso 1 1 calc R
H25C H 0.3130 -0.0491 0.3197 0.042 Uiso 1 1 calc R
C26 C 0.2380(3) 0.1471(3) 0.26072(18) 0.0296(9) Uani 1 1 d .
H26A H 0.2441 0.1407 0.3089 0.044 Uiso 1 1 calc R
H26B H 0.1652 0.1378 0.2434 0.044 Uiso 1 1 calc R
H26C H 0.2612 0.2116 0.2487 0.044 Uiso 1 1 calc R
C27 C 0.5343(3) 0.1033(3) 0.20085(18) 0.0281(8) Uani 1 1 d .
H27 H 0.5241 0.0941 0.1544 0.034 Uiso 1 1 calc R
C28 C 0.6271(3) 0.1318(3) 0.2350(2) 0.0328(9) Uani 1 1 d .
H28 H 0.6906 0.1454 0.2165 0.039 Uiso 1 1 calc R
C29 C 0.6090(3) 0.1369(3) 0.3038(2) 0.0345(10) Uani 1 1 d .
H29 H 0.6582 0.1548 0.3393 0.041 Uiso 1 1 calc R
C30 C 0.5054(3) 0.1107(3) 0.30810(18) 0.0315(9) Uani 1 1 d .
H30 H 0.4723 0.1075 0.3479 0.038 Uiso 1 1 calc R
C31 C 0.9704(3) 0.8960(3) 0.58695(19) 0.0365(10) Uani 1 1 d .
H31A H 1.0127 0.8385 0.5810 0.055 Uiso 1 1 calc R
H31B H 0.9272 0.8856 0.6236 0.055 Uiso 1 1 calc R
H31C H 1.0163 0.9515 0.5968 0.055 Uiso 1 1 calc R
C32 C 0.8999(3) 0.9156(3) 0.52334(18) 0.0271(8) Uani 1 1 d .
C33 C 0.9041(3) 0.8565(3) 0.46696(17) 0.0258(8) Uani 1 1 d .
H33 H 0.9514 0.8040 0.4684 0.031 Uiso 1 1 calc R
C34 C 0.8390(3) 0.8745(3) 0.40848(18) 0.0299(9) Uani 1 1 d .
H34 H 0.8414 0.8329 0.3716 0.036 Uiso 1 1 calc R
C35 C 0.7706(3) 0.9543(3) 0.4048(2) 0.0351(10) Uani 1 1 d .
H35 H 0.7276 0.9675 0.3654 0.042 Uiso 1 1 calc R
C36 C 0.7673(3) 1.0135(3) 0.4604(2) 0.0386(10) Uani 1 1 d .
H36 H 0.7216 1.0674 0.4584 0.046 Uiso 1 1 calc R
C37 C 0.8303(3) 0.9947(3) 0.5189(2) 0.0347(9) Uani 1 1 d .
H37 H 0.8262 1.0356 0.5560 0.042 Uiso 1 1 calc R

loop_
_atom_site_aniso_label
_atom_site_aniso_U_11
_atom_site_aniso_U_22
_atom_site_aniso_U_33
_atom_site_aniso_U_23
_atom_site_aniso_U_13
_atom_site_aniso_U_12
Yb1 0.01111(8) 0.01405(8) 0.01352(8) -0.00073(5) 0.00090(5) -0.00037(6)
Si1 0.0164(5) 0.0207(5) 0.0152(4) -0.0004(4) 0.0003(4) -0.0004(4)
O1 0.0158(11) 0.0133(11) 0.0124(11) -0.0014(9) 0.0026(9) 0.0013(9)
N1 0.0184(15) 0.0230(16) 0.0182(14) -0.0034(12) -0.0031(12) -0.0016(12)
C1 0.0085(15) 0.0163(16) 0.0155(15) -0.0047(13) 0.0038(12) -0.0001(13)
C2 0.0090(15) 0.0179(17) 0.0180(16) -0.0011(13) 0.0016(13) 0.0020(13)
C3 0.0152(16) 0.0162(17) 0.0247(18) -0.0062(14) 0.0011(14) 0.0022(14)
C4 0.0154(17) 0.0266(19) 0.0211(17) -0.0105(15) -0.0001(14) 0.0013(15)
C5 0.0132(16) 0.0259(19) 0.0143(16) -0.0031(14) 0.0029(13) 0.0005(14)
C6 0.0104(15) 0.0178(17) 0.0189(16) -0.0011(14) 0.0020(13) -0.0010(13)
C7 0.0217(18) 0.0186(18) 0.0161(17) 0.0011(14) 0.0030(14) -0.0023(14)
C8 0.0193(18) 0.0214(18) 0.0254(18) 0.0012(15) 0.0077(14) -0.0046(15)
C9 0.0165(17) 0.0188(18) 0.0222(17) -0.0013(14) -0.0012(14) 0.0034(14)
C10 0.046(2) 0.031(2) 0.0187(18) 0.0054(16) 0.0076(17) 0.0012(19)
C11 0.030(2) 0.036(2) 0.0246(19) -0.0154(17) 0.0011(16) 0.0056(18)
C12 0.0195(17) 0.0121(16) 0.0230(17) -0.0001(13) 0.0047(14) 0.0002(14)
C13 0.0171(17) 0.0203(18) 0.0196(17) 0.0016(14) 0.0046(14) -0.0019(14)
C14 0.0209(18) 0.0197(18) 0.0248(18) 0.0050(15) 0.0042(15) 0.0053(14)
C15 0.028(2) 0.0164(18) 0.034(2) 0.0003(15) 0.0096(16) -0.0025(15)
C16 0.0228(19) 0.0185(18) 0.0295(19) -0.0019(15) -0.0056(16) 0.0078(15)
C17 0.0080(15) 0.0216(18) 0.0173(16) -0.0014(13) -0.0028(13) 0.0003(13)
C18 0.0090(16) 0.0274(19) 0.0188(17) -0.0007(14) 0.0010(13) 0.0004(14)
C19 0.0155(17) 0.029(2) 0.0199(17) 0.0034(15) 0.0006(14) -0.0055(15)
C20 0.0170(17) 0.0169(17) 0.0205(17) 0.0017(14) -0.0039(14) -0.0037(14)
C21 0.0149(16) 0.0183(17) 0.0173(16) -0.0005(13) -0.0005(13) -0.0011(13)
C22 0.0206(19) 0.041(2) 0.0241(19) -0.0055(17) 0.0052(15) 0.0074(17)
C23 0.023(2) 0.042(2) 0.0256(19) 0.0114(17) -0.0007(16) -0.0151(17)
C24 0.035(2) 0.0175(18) 0.030(2) 0.0028(16) -0.0130(17) -0.0056(16)
C25 0.030(2) 0.031(2) 0.0224(19) 0.0028(16) -0.0006(16) -0.0038(17)
C26 0.0220(19) 0.038(2) 0.029(2) -0.0073(17) 0.0075(16) 0.0040(17)
C27 0.023(2) 0.037(2) 0.0241(19) 0.0008(16) 0.0023(15) -0.0004(17)
C28 0.0172(19) 0.036(2) 0.045(2) 0.0002(19) -0.0004(17) -0.0012(17)
C29 0.031(2) 0.030(2) 0.038(2) -0.0049(18) -0.0174(18) 0.0003(18)
C30 0.030(2) 0.045(2) 0.0177(18) -0.0081(17) -0.0069(16) -0.0015(18)
C31 0.042(2) 0.038(2) 0.030(2) -0.0001(18) 0.0003(18) -0.0095(19)
C32 0.027(2) 0.026(2) 0.0287(19) 0.0011(16) 0.0080(16) -0.0111(16)
C33 0.028(2) 0.0207(19) 0.030(2) 0.0040(15) 0.0082(16) -0.0052(16)
C34 0.034(2) 0.032(2) 0.0244(19) 0.0007(16) 0.0054(17) -0.0130(18)
C35 0.025(2) 0.042(2) 0.038(2) 0.0166(19) 0.0004(18) -0.0077(18)
C36 0.030(2) 0.029(2) 0.059(3) 0.008(2) 0.014(2) 0.0017(18)
C37 0.033(2) 0.030(2) 0.043(2) -0.0059(18) 0.0131(19) -0.0054(18)

loop_
_atom_type_symbol
_atom_type_description
_atom_type_scat_dispersion_real
_atom_type_scat_dispersion_imag
_atom_type_scat_source
C C 0.0033 0.0016 'International Tables Vol C Tables 4.2.6.8 and 6.1.1.4'
H H 0.0000 0.0000 'International Tables Vol C Tables 4.2.6.8 and 6.1.1.4'
N N 0.0061 0.0033 'International Tables Vol C Tables 4.2.6.8 and 6.1.1.4'
O O 0.0106 0.0060 'International Tables Vol C Tables 4.2.6.8 and 6.1.1.4'
Si Si 0.0817 0.0704 'International Tables Vol C Tables 4.2.6.8 and 6.1.1.4'
Yb Yb -0.3850 5.5486 'International Tables Vol C Tables 4.2.6.8 and 6.1.1.4'

loop_
_geom_angle_atom_site_label_1
_geom_angle_atom_site_label_2
_geom_angle_atom_site_label_3
_geom_angle
_geom_angle_site_symmetry_1
_geom_angle_site_symmetry_3
O1 Yb1 O1 74.78(8) 3 .
O1 Yb1 C17 117.63(9) 3 .
O1 Yb1 C17 153.55(9) . .
O1 Yb1 C18 102.06(9) 3 .
O1 Yb1 C18 175.99(8) . .
C17 Yb1 C18 30.26(10) . .
O1 Yb1 C21 148.61(9) 3 .
O1 Yb1 C21 132.95(9) . .
C17 Yb1 C21 30.98(10) . .
C18 Yb1 C21 50.80(10) . .
O1 Yb1 C19 116.14(9) 3 .
O1 Yb1 C19 148.89(9) . .
C17 Yb1 C19 49.92(10) . .
C18 Yb1 C19 30.46(11) . .
C21 Yb1 C19 50.28(10) . .
O1 Yb1 C20 145.90(9) 3 .
O1 Yb1 C20 131.80(9) . .
C17 Yb1 C20 50.27(10) . .
C18 Yb1 C20 50.11(10) . .
C21 Yb1 C20 30.70(9) . .
C19 Yb1 C20 29.82(10) . .
O1 Yb1 C13 95.35(8) 3 .
O1 Yb1 C13 66.34(8) . .
C17 Yb1 C13 130.33(9) . .
C18 Yb1 C13 111.90(10) . .
C21 Yb1 C13 108.81(9) . .
C19 Yb1 C13 83.21(10) . .
C20 Yb1 C13 81.33(9) . .
O1 Yb1 C9 99.05(8) 3 .
O1 Yb1 C9 66.36(8) . .
C17 Yb1 C9 87.97(9) . .
C18 Yb1 C9 116.93(10) . .
C21 Yb1 C9 83.91(9) . .
C19 Yb1 C9 133.62(9) . .
C20 Yb1 C9 110.88(9) . .
C13 Yb1 C9 124.31(9) . .
O1 Yb1 C1 100.95(8) 3 .
O1 Yb1 C1 26.19(8) . .
C17 Yb1 C1 134.74(9) . .
C18 Yb1 C1 156.75(9) . .
C21 Yb1 C1 107.81(9) . .
C19 Yb1 C1 131.56(10) . .
C20 Yb1 C1 107.18(9) . .
C13 Yb1 C1 62.44(9) . .
C9 Yb1 C1 62.07(9) . .
O1 Yb1 Yb1 37.89(5) 3 3
O1 Yb1 Yb1 36.88(5) . 3
C17 Yb1 Yb1 149.13(7) . 3
C18 Yb1 Yb1 139.91(7) . 3
C21 Yb1 Yb1 164.73(7) . 3
C19 Yb1 Yb1 144.99(7) . 3
C20 Yb1 Yb1 159.94(7) . 3
C13 Yb1 Yb1 78.61(7) . 3
C9 Yb1 Yb1 80.94(6) . 3
C1 Yb1 Yb1 63.06(6) . 3
N1 Si1 C21 105.44(15) . .
N1 Si1 C26 106.24(16) . .
C21 Si1 C26 115.23(16) . .
N1 Si1 C25 105.48(15) . .
C21 Si1 C25 116.88(16) . .
C26 Si1 C25 106.64(18) . .
C1 O1 Yb1 150.21(18) . 3
C1 O1 Yb1 104.52(17) . .
Yb1 O1 Yb1 105.22(8) 3 .
C30 N1 C27 105.9(3) . .
C30 N1 Si1 127.1(3) . .
C27 N1 Si1 127.0(2) . .
O1 C1 C2 120.2(3) . .
O1 C1 C6 120.1(3) . .
C2 C1 C6 119.7(3) . .
O1 C1 Yb1 49.29(13) . .
C2 C1 Yb1 108.10(19) . .
C6 C1 Yb1 109.3(2) . .
C3 C2 C1 118.2(3) . .
C3 C2 C12 119.4(3) . .
C1 C2 C12 122.3(3) . .
C4 C3 C2 122.7(3) . .
C4 C3 H3 118.6 . .
C2 C3 H3 118.6 . .
C5 C4 C3 117.9(3) . .
C5 C4 C11 121.0(3) . .
C3 C4 C11 120.9(3) . .
C4 C5 C6 123.0(3) . .
C4 C5 H5 118.5 . .
C6 C5 H5 118.5 . .
C5 C6 C1 117.9(3) . .
C5 C6 C7 119.9(3) . .
C1 C6 C7 122.2(3) . .
C10 C7 C8 107.2(3) . .
C10 C7 C9 106.5(3) . .
C8 C7 C9 110.6(3) . .
C10 C7 C6 112.2(3) . .
C8 C7 C6 109.4(3) . .
C9 C7 C6 110.9(3) . .
C7 C8 H8A 109.5 . .
C7 C8 H8B 109.5 . .
H8A C8 H8B 109.5 . .
C7 C8 H8C 109.5 . .
H8A C8 H8C 109.5 . .
H8B C8 H8C 109.5 . .
C7 C9 Yb1 115.9(2) . .
C7 C9 H9A 108.3 . .
Yb1 C9 H9A 108.3 . .
C7 C9 H9B 108.3 . .
Yb1 C9 H9B 108.3 . .
H9A C9 H9B 107.4 . .
C7 C10 H10A 109.5 . .
C7 C10 H10B 109.5 . .
H10A C10 H10B 109.5 . .
C7 C10 H10C 109.5 . .
H10A C10 H10C 109.5 . .
H10B C10 H10C 109.5 . .
C4 C11 H11A 109.5 . .
C4 C11 H11B 109.5 . .
H11A C11 H11B 109.5 . .
C4 C11 H11C 109.5 . .
H11A C11 H11C 109.5 . .
H11B C11 H11C 109.5 . .
C14 C12 C15 107.7(3) . .
C14 C12 C13 110.5(3) . .
C15 C12 C13 105.5(3) . .
C14 C12 C2 109.0(3) . .
C15 C12 C2 112.2(3) . .
C13 C12 C2 111.8(3) . .
C12 C13 Yb1 115.77(19) . .
C12 C13 H13A 108.3 . .
Yb1 C13 H13A 108.3 . .
C12 C13 H13B 108.3 . .
Yb1 C13 H13B 108.3 . .
H13A C13 H13B 107.4 . .
C12 C14 H14A 109.5 . .
C12 C14 H14B 109.5 . .
H14A C14 H14B 109.5 . .
C12 C14 H14C 109.5 . .
H14A C14 H14C 109.5 . .
H14B C14 H14C 109.5 . .
C12 C15 H15A 109.5 . .
C12 C15 H15B 109.5 . .
H15A C15 H15B 109.5 . .
C12 C15 H15C 109.5 . .
H15A C15 H15C 109.5 . .
H15B C15 H15C 109.5 . .
C17 C16 H16A 109.5 . .
C17 C16 H16B 109.5 . .
H16A C16 H16B 109.5 . .
C17 C16 H16C 109.5 . .
H16A C16 H16C 109.5 . .
H16B C16 H16C 109.5 . .
C18 C17 C21 109.1(3) . .
C18 C17 C16 125.0(3) . .
C21 C17 C16 125.7(3) . .
C18 C17 Yb1 75.44(18) . .
C21 C17 Yb1 75.21(18) . .
C16 C17 Yb1 119.9(2) . .
C17 C18 C19 107.6(3) . .
C17 C18 C22 127.4(3) . .
C19 C18 C22 124.9(3) . .
C17 C18 Yb1 74.31(18) . .
C19 C18 Yb1 75.98(18) . .
C22 C18 Yb1 117.8(2) . .
C20 C19 C18 108.7(3) . .
C20 C19 C23 125.7(3) . .
C18 C19 C23 125.1(3) . .
C20 C19 Yb1 75.41(19) . .
C18 C19 Yb1 73.55(18) . .
C23 C19 Yb1 123.4(2) . .
C19 C20 C21 108.3(3) . .
C19 C20 C24 125.2(3) . .
C21 C20 C24 126.2(3) . .
C19 C20 Yb1 74.77(19) . .
C21 C20 Yb1 73.29(18) . .
C24 C20 Yb1 122.8(2) . .
C17 C21 C20 106.3(3) . .
C17 C21 Si1 127.5(2) . .
C20 C21 Si1 122.7(2) . .
C17 C21 Yb1 73.81(17) . .
C20 C21 Yb1 76.01(18) . .
Si1 C21 Yb1 132.49(16) . .
C18 C22 H22A 109.5 . .
C18 C22 H22B 109.5 . .
H22A C22 H22B 109.5 . .
C18 C22 H22C 109.5 . .
H22A C22 H22C 109.5 . .
H22B C22 H22C 109.5 . .
C19 C23 H23A 109.5 . .
C19 C23 H23B 109.5 . .
H23A C23 H23B 109.5 . .
C19 C23 H23C 109.5 . .
H23A C23 H23C 109.5 . .
H23B C23 H23C 109.5 . .
C20 C24 H24A 109.5 . .
C20 C24 H24B 109.5 . .
H24A C24 H24B 109.5 . .
C20 C24 H24C 109.5 . .
H24A C24 H24C 109.5 . .
H24B C24 H24C 109.5 . .
Si1 C25 H25A 109.5 . .
Si1 C25 H25B 109.5 . .
H25A C25 H25B 109.5 . .
Si1 C25 H25C 109.5 . .
H25A C25 H25C 109.5 . .
H25B C25 H25C 109.5 . .
Si1 C26 H26A 109.5 . .
Si1 C26 H26B 109.5 . .
H26A C26 H26B 109.5 . .
Si1 C26 H26C 109.5 . .
H26A C26 H26C 109.5 . .
H26B C26 H26C 109.5 . .
C28 C27 N1 110.3(3) . .
C28 C27 H27 124.8 . .
N1 C27 H27 124.8 . .
C27 C28 C29 107.0(4) . .
C27 C28 H28 126.5 . .
C29 C28 H28 126.5 . .
C30 C29 C28 106.8(3) . .
C30 C29 H29 126.6 . .
C28 C29 H29 126.6 . .
C29 C30 N1 110.0(3) . .
C29 C30 H30 125.0 . .
N1 C30 H30 125.0 . .
C32 C31 H31A 109.5 . .
C32 C31 H31B 109.5 . .
H31A C31 H31B 109.5 . .
C32 C31 H31C 109.5 . .
H31A C31 H31C 109.5 . .
H31B C31 H31C 109.5 . .
C33 C32 C37 117.9(4) . .
C33 C32 C31 121.2(4) . .
C37 C32 C31 120.9(3) . .
C34 C33 C32 121.1(4) . .
C34 C33 H33 119.5 . .
C32 C33 H33 119.5 . .
C35 C34 C33 120.2(4) . .
C35 C34 H34 119.9 . .
C33 C34 H34 119.9 . .
C36 C35 C34 118.7(4) . .
C36 C35 H35 120.6 . .
C34 C35 H35 120.6 . .
C35 C36 C37 121.2(4) . .
C35 C36 H36 119.4 . .
C37 C36 H36 119.4 . .
C36 C37 C32 120.9(4) . .
C36 C37 H37 119.5 . .
C32 C37 H37 119.5 . .

loop_
_geom_bond_atom_site_label_1
_geom_bond_atom_site_label_2
_geom_bond_distance
_geom_bond_site_symmetry_2
Yb1 O1 2.302(2) 3
Yb1 O1 2.356(2) .
Yb1 C17 2.684(3) .
Yb1 C18 2.698(3) .
Yb1 C21 2.702(3) .
Yb1 C19 2.729(3) .
Yb1 C20 2.738(3) .
Yb1 C13 2.981(3) .
Yb1 C9 2.999(3) .
Yb1 C1 3.009(3) .
Yb1 Yb1 3.7010(10) 3
Si1 N1 1.781(3) .
Si1 C21 1.842(3) .
Si1 C26 1.865(4) .
Si1 C25 1.866(4) .
O1 C1 1.372(4) .
O1 Yb1 2.302(2) 3
N1 C30 1.379(4) .
N1 C27 1.380(4) .
C1 C2 1.420(4) .
C1 C6 1.420(4) .
C2 C3 1.395(4) .
C2 C12 1.543(4) .
C3 C4 1.380(5) .
C3 H3 0.9300 .
C4 C5 1.379(5) .
C4 C11 1.515(4) .
C5 C6 1.397(4) .
C5 H5 0.9300 .
C6 C7 1.546(4) .
C7 C10 1.533(4) .
C7 C8 1.534(5) .
C7 C9 1.543(4) .
C8 H8A 0.9600 .
C8 H8B 0.9600 .
C8 H8C 0.9600 .
C9 H9A 0.9700 .
C9 H9B 0.9700 .
C10 H10A 0.9600 .
C10 H10B 0.9600 .
C10 H10C 0.9600 .
C11 H11A 0.9600 .
C11 H11B 0.9600 .
C11 H11C 0.9600 .
C12 C14 1.529(5) .
C12 C15 1.533(4) .
C12 C13 1.536(4) .
C13 H13A 0.9700 .
C13 H13B 0.9700 .
C14 H14A 0.9600 .
C14 H14B 0.9600 .
C14 H14C 0.9600 .
C15 H15A 0.9600 .
C15 H15B 0.9600 .
C15 H15C 0.9600 .
C16 C17 1.512(5) .
C16 H16A 0.9600 .
C16 H16B 0.9600 .
C16 H16C 0.9600 .
C17 C18 1.405(5) .
C17 C21 1.439(4) .
C18 C19 1.426(5) .
C18 C22 1.503(5) .
C19 C20 1.407(5) .
C19 C23 1.514(5) .
C20 C21 1.440(5) .
C20 C24 1.512(5) .
C22 H22A 0.9600 .
C22 H22B 0.9600 .
C22 H22C 0.9600 .
C23 H23A 0.9600 .
C23 H23B 0.9600 .
C23 H23C 0.9600 .
C24 H24A 0.9600 .
C24 H24B 0.9600 .
C24 H24C 0.9600 .
C25 H25A 0.9600 .
C25 H25B 0.9600 .
C25 H25C 0.9600 .
C26 H26A 0.9600 .
C26 H26B 0.9600 .
C26 H26C 0.9600 .
C27 C28 1.356(5) .
C27 H27 0.9300 .
C28 C29 1.411(6) .
C28 H28 0.9300 .
C29 C30 1.365(5) .
C29 H29 0.9300 .
C30 H30 0.9300 .
C31 C32 1.504(5) .
C31 H31A 0.9600 .
C31 H31B 0.9600 .
C31 H31C 0.9600 .
C32 C33 1.385(5) .
C32 C37 1.386(6) .
C33 C34 1.385(5) .
C33 H33 0.9300 .
C34 C35 1.384(6) .
C34 H34 0.9300 .
C35 C36 1.373(6) .
C35 H35 0.9300 .
C36 C37 1.374(6) .
C36 H36 0.9300 .
C37 H37 0.9300 .

loop_
_geom_torsion_atom_site_label_1
_geom_torsion_atom_site_label_2
_geom_torsion_atom_site_label_3
_geom_torsion_atom_site_label_4
_geom_torsion
_geom_torsion_site_symmetry_1
_geom_torsion_site_symmetry_4
O1 Yb1 O1 C1 -178.3(2) 3 .
C17 Yb1 O1 C1 59.6(3) . .
C18 Yb1 O1 C1 -140.0(12) . .
C21 Yb1 O1 C1 18.9(2) . .
C19 Yb1 O1 C1 -62.6(2) . .
C20 Yb1 O1 C1 -23.1(2) . .
C13 Yb1 O1 C1 -75.28(18) . .
C9 Yb1 O1 C1 74.44(18) . .
Yb1 Yb1 O1 C1 -178.3(2) 3 .
O1 Yb1 O1 Yb1 0.0 3 3
C17 Yb1 O1 Yb1 -122.13(17) . 3
C18 Yb1 O1 Yb1 38.3(13) . 3
C21 Yb1 O1 Yb1 -162.82(10) . 3
C19 Yb1 O1 Yb1 115.65(16) . 3
C20 Yb1 O1 Yb1 155.22(10) . 3
C13 Yb1 O1 Yb1 102.98(10) . 3
C9 Yb1 O1 Yb1 -107.29(11) . 3
C1 Yb1 O1 Yb1 178.3(2) . 3
C21 Si1 N1 C30 177.0(3) . .
C26 Si1 N1 C30 54.2(3) . .
C25 Si1 N1 C30 -58.8(3) . .
C21 Si1 N1 C27 -3.4(3) . .
C26 Si1 N1 C27 -126.2(3) . .
C25 Si1 N1 C27 120.9(3) . .
Yb1 O1 C1 C2 -88.2(4) 3 .
Yb1 O1 C1 C2 88.5(3) . .
Yb1 O1 C1 C6 93.1(4) 3 .
Yb1 O1 C1 C6 -90.2(3) . .
Yb1 O1 C1 Yb1 -176.6(4) 3 .
O1 Yb1 C1 O1 1.7(2) 3 .
C17 Yb1 C1 O1 -147.25(17) . .
C18 Yb1 C1 O1 173.5(2) . .
C21 Yb1 C1 O1 -165.57(17) . .
C19 Yb1 C1 O1 142.18(17) . .
C20 Yb1 C1 O1 162.21(17) . .
C13 Yb1 C1 O1 92.05(18) . .
C9 Yb1 C1 O1 -92.82(19) . .
Yb1 Yb1 C1 O1 1.17(15) 3 .
O1 Yb1 C1 C2 -112.9(2) 3 .
O1 Yb1 C1 C2 -114.6(3) . .
C17 Yb1 C1 C2 98.1(2) . .
C18 Yb1 C1 C2 58.8(3) . .
C21 Yb1 C1 C2 79.8(2) . .
C19 Yb1 C1 C2 27.5(3) . .
C20 Yb1 C1 C2 47.6(2) . .
C13 Yb1 C1 C2 -22.59(19) . .
C9 Yb1 C1 C2 152.5(2) . .
Yb1 Yb1 C1 C2 -113.5(2) 3 .
O1 Yb1 C1 C6 115.3(2) 3 .
O1 Yb1 C1 C6 113.6(3) . .
C17 Yb1 C1 C6 -33.7(3) . .
C18 Yb1 C1 C6 -72.9(3) . .
C21 Yb1 C1 C6 -52.0(2) . .
C19 Yb1 C1 C6 -104.2(2) . .
C20 Yb1 C1 C6 -84.2(2) . .
C13 Yb1 C1 C6 -154.4(2) . .
C9 Yb1 C1 C6 20.8(2) . .
Yb1 Yb1 C1 C6 114.8(2) 3 .
O1 C1 C2 C3 173.9(3) . .
C6 C1 C2 C3 -7.4(4) . .
Yb1 C1 C2 C3 -133.2(2) . .
O1 C1 C2 C12 -2.5(4) . .
C6 C1 C2 C12 176.2(3) . .
Yb1 C1 C2 C12 50.3(3) . .
C1 C2 C3 C4 1.0(5) . .
C12 C2 C3 C4 177.5(3) . .
C2 C3 C4 C5 4.4(5) . .
C2 C3 C4 C11 -172.3(3) . .
C3 C4 C5 C6 -3.5(5) . .
C11 C4 C5 C6 173.2(3) . .
C4 C5 C6 C1 -2.8(5) . .
C4 C5 C6 C7 -180.0(3) . .
O1 C1 C6 C5 -173.1(3) . .
C2 C1 C6 C5 8.2(4) . .
Yb1 C1 C6 C5 133.5(2) . .
O1 C1 C6 C7 4.1(4) . .
C2 C1 C6 C7 -174.7(3) . .
Yb1 C1 C6 C7 -49.4(3) . .
C5 C6 C7 C10 -10.5(4) . .
C1 C6 C7 C10 172.4(3) . .
C5 C6 C7 C8 108.3(3) . .
C1 C6 C7 C8 -68.8(4) . .
C5 C6 C7 C9 -129.5(3) . .
C1 C6 C7 C9 53.4(4) . .
C10 C7 C9 Yb1 -147.5(2) . .
C8 C7 C9 Yb1 96.4(3) . .
C6 C7 C9 Yb1 -25.1(3) . .
O1 Yb1 C9 C7 -94.5(2) 3 .
O1 Yb1 C9 C7 -25.6(2) . .
C17 Yb1 C9 C7 147.9(2) . .
C18 Yb1 C9 C7 157.0(2) . .
C21 Yb1 C9 C7 117.1(2) . .
C19 Yb1 C9 C7 125.3(2) . .
C20 Yb1 C9 C7 102.2(2) . .
C13 Yb1 C9 C7 8.4(3) . .
C1 Yb1 C9 C7 3.2(2) . .
Yb1 Yb1 C9 C7 -61.0(2) 3 .
C3 C2 C12 C14 -106.2(3) . .
C1 C2 C12 C14 70.2(4) . .
C3 C2 C12 C15 13.0(4) . .
C1 C2 C12 C15 -170.6(3) . .
C3 C2 C12 C13 131.3(3) . .
C1 C2 C12 C13 -52.3(4) . .
C14 C12 C13 Yb1 -99.7(3) . .
C15 C12 C13 Yb1 144.1(2) . .
C2 C12 C13 Yb1 21.9(3) . .
O1 Yb1 C13 C12 99.2(2) 3 .
O1 Yb1 C13 C12 28.4(2) . .
C17 Yb1 C13 C12 -127.1(2) . .
C18 Yb1 C13 C12 -155.5(2) . .
C21 Yb1 C13 C12 -101.1(2) . .
C19 Yb1 C13 C12 -145.0(2) . .
C20 Yb1 C13 C12 -115.0(2) . .
C9 Yb1 C13 C12 -5.6(3) . .
C1 Yb1 C13 C12 -0.3(2) . .
Yb1 Yb1 C13 C12 65.1(2) 3 .
O1 Yb1 C17 C18 64.6(2) 3 .
O1 Yb1 C17 C18 177.34(18) . .
C21 Yb1 C17 C18 -114.7(3) . .
C19 Yb1 C17 C18 -37.51(19) . .
C20 Yb1 C17 C18 -76.7(2) . .
C13 Yb1 C17 C18 -61.0(2) . .
C9 Yb1 C17 C18 163.8(2) . .
C1 Yb1 C17 C18 -150.26(18) . .
Yb1 Yb1 C17 C18 95.2(2) 3 .
O1 Yb1 C17 C21 179.32(17) 3 .
O1 Yb1 C17 C21 -67.9(3) . .
C18 Yb1 C17 C21 114.7(3) . .
C19 Yb1 C17 C21 77.2(2) . .
C20 Yb1 C17 C21 38.02(18) . .
C13 Yb1 C17 C21 53.7(2) . .
C9 Yb1 C17 C21 -81.52(19) . .
C1 Yb1 C17 C21 -35.5(2) . .
Yb1 Yb1 C17 C21 -150.05(15) 3 .
O1 Yb1 C17 C16 -57.7(3) 3 .
O1 Yb1 C17 C16 55.1(3) . .
C18 Yb1 C17 C16 -122.3(3) . .
C21 Yb1 C17 C16 123.0(3) . .
C19 Yb1 C17 C16 -159.8(3) . .
C20 Yb1 C17 C16 161.0(3) . .
C13 Yb1 C17 C16 176.7(2) . .
C9 Yb1 C17 C16 41.5(2) . .
C1 Yb1 C17 C16 87.5(3) . .
Yb1 Yb1 C17 C16 -27.0(3) 3 .
C21 C17 C18 C19 1.0(4) . .
C16 C17 C18 C19 -174.1(3) . .
Yb1 C17 C18 C19 69.3(2) . .
C21 C17 C18 C22 178.4(3) . .
C16 C17 C18 C22 3.3(5) . .
Yb1 C17 C18 C22 -113.2(3) . .
C21 C17 C18 Yb1 -68.3(2) . .
C16 C17 C18 Yb1 116.6(3) . .
O1 Yb1 C18 C17 -125.08(19) 3 .
O1 Yb1 C18 C17 -162.8(12) . .
C21 Yb1 C18 C17 37.12(18) . .
C19 Yb1 C18 C17 113.2(3) . .
C20 Yb1 C18 C17 77.3(2) . .
C13 Yb1 C18 C17 134.05(19) . .
C9 Yb1 C18 C17 -18.3(2) . .
C1 Yb1 C18 C17 63.2(3) . .
Yb1 Yb1 C18 C17 -127.50(17) 3 .
O1 Yb1 C18 C19 121.69(18) 3 .
O1 Yb1 C18 C19 84.0(13) . .
C17 Yb1 C18 C19 -113.2(3) . .
C21 Yb1 C18 C19 -76.1(2) . .
C20 Yb1 C18 C19 -35.97(18) . .
C13 Yb1 C18 C19 20.8(2) . .
C9 Yb1 C18 C19 -131.50(18) . .
C1 Yb1 C18 C19 -50.0(3) . .
Yb1 Yb1 C18 C19 119.27(17) 3 .
O1 Yb1 C18 C22 -0.7(3) 3 .
O1 Yb1 C18 C22 -38.3(14) . .
C17 Yb1 C18 C22 124.4(4) . .
C21 Yb1 C18 C22 161.5(3) . .
C19 Yb1 C18 C22 -122.4(3) . .
C20 Yb1 C18 C22 -158.3(3) . .
C13 Yb1 C18 C22 -101.5(3) . .
C9 Yb1 C18 C22 106.1(3) . .
C1 Yb1 C18 C22 -172.4(2) . .
Yb1 Yb1 C18 C22 -3.1(3) 3 .
C17 C18 C19 C20 -0.3(4) . .
C22 C18 C19 C20 -177.9(3) . .
Yb1 C18 C19 C20 67.8(2) . .
C17 C18 C19 C23 172.2(3) . .
C22 C18 C19 C23 -5.3(5) . .
Yb1 C18 C19 C23 -119.6(3) . .
C17 C18 C19 Yb1 -68.2(2) . .
C22 C18 C19 Yb1 114.3(3) . .
O1 Yb1 C19 C20 177.05(18) 3 .
O1 Yb1 C19 C20 72.7(3) . .
C17 Yb1 C19 C20 -77.8(2) . .
C18 Yb1 C19 C20 -115.0(3) . .
C21 Yb1 C19 C20 -37.01(18) . .
C13 Yb1 C19 C20 84.4(2) . .
C9 Yb1 C19 C20 -47.7(3) . .
C1 Yb1 C19 C20 41.1(2) . .
Yb1 Yb1 C19 C20 143.30(16) 3 .
O1 Yb1 C19 C18 -68.0(2) 3 .
O1 Yb1 C19 C18 -172.27(16) . .
C17 Yb1 C19 C18 37.24(18) . .
C21 Yb1 C19 C18 78.0(2) . .
C20 Yb1 C19 C18 115.0(3) . .
C13 Yb1 C19 C18 -160.60(19) . .
C9 Yb1 C19 C18 67.3(2) . .
C1 Yb1 C19 C18 156.15(17) . .
Yb1 Yb1 C19 C18 -101.70(19) 3 .
O1 Yb1 C19 C23 53.6(3) 3 .
O1 Yb1 C19 C23 -50.7(4) . .
C17 Yb1 C19 C23 158.8(3) . .
C18 Yb1 C19 C23 121.6(4) . .
C21 Yb1 C19 C23 -160.5(3) . .
C20 Yb1 C19 C23 -123.4(4) . .
C13 Yb1 C19 C23 -39.0(3) . .
C9 Yb1 C19 C23 -171.2(3) . .
C1 Yb1 C19 C23 -82.3(3) . .
Yb1 Yb1 C19 C23 19.9(4) 3 .
C18 C19 C20 C21 -0.4(4) . .
C23 C19 C20 C21 -172.9(3) . .
Yb1 C19 C20 C21 66.2(2) . .
C18 C19 C20 C24 173.7(3) . .
C23 C19 C20 C24 1.3(5) . .
Yb1 C19 C20 C24 -119.7(3) . .
C18 C19 C20 Yb1 -66.6(2) . .
C23 C19 C20 Yb1 120.9(3) . .
O1 Yb1 C20 C19 -4.7(3) 3 .
O1 Yb1 C20 C19 -138.56(19) . .
C17 Yb1 C20 C19 76.5(2) . .
C18 Yb1 C20 C19 36.79(19) . .
C21 Yb1 C20 C19 114.9(3) . .
C13 Yb1 C20 C19 -91.5(2) . .
C9 Yb1 C20 C19 145.02(19) . .
C1 Yb1 C20 C19 -148.98(19) . .
Yb1 Yb1 C20 C19 -91.4(3) 3 .
O1 Yb1 C20 C21 -119.6(2) 3 .
O1 Yb1 C20 C21 106.53(19) . .
C17 Yb1 C20 C21 -38.40(18) . .
C18 Yb1 C20 C21 -78.1(2) . .
C19 Yb1 C20 C21 -114.9(3) . .
C13 Yb1 C20 C21 153.6(2) . .
C9 Yb1 C20 C21 30.1(2) . .
C1 Yb1 C20 C21 96.11(19) . .
Yb1 Yb1 C20 C21 153.72(17) 3 .
O1 Yb1 C20 C24 117.6(3) 3 .
O1 Yb1 C20 C24 -16.2(3) . .
C17 Yb1 C20 C24 -161.1(3) . .
C18 Yb1 C20 C24 159.1(3) . .
C21 Yb1 C20 C24 -122.7(4) . .
C19 Yb1 C20 C24 122.4(4) . .
C13 Yb1 C20 C24 30.9(3) . .
C9 Yb1 C20 C24 -92.6(3) . .
C1 Yb1 C20 C24 -26.6(3) . .
Yb1 Yb1 C20 C24 31.0(4) 3 .
C18 C17 C21 C20 -1.2(4) . .
C16 C17 C21 C20 173.8(3) . .
Yb1 C17 C21 C20 -69.7(2) . .
C18 C17 C21 Si1 -159.9(3) . .
C16 C17 C21 Si1 15.1(5) . .
Yb1 C17 C21 Si1 131.6(3) . .
C18 C17 C21 Yb1 68.5(2) . .
C16 C17 C21 Yb1 -116.5(3) . .
C19 C20 C21 C17 1.0(4) . .
C24 C20 C21 C17 -173.1(3) . .
Yb1 C20 C21 C17 68.2(2) . .
C19 C20 C21 Si1 161.0(2) . .
C24 C20 C21 Si1 -13.1(5) . .
Yb1 C20 C21 Si1 -131.9(2) . .
C19 C20 C21 Yb1 -67.2(2) . .
C24 C20 C21 Yb1 118.8(3) . .
N1 Si1 C21 C17 89.7(3) . .
C26 Si1 C21 C17 -153.5(3) . .
C25 Si1 C21 C17 -27.1(4) . .
N1 Si1 C21 C20 -65.8(3) . .
C26 Si1 C21 C20 51.0(3) . .
C25 Si1 C21 C20 177.4(3) . .
N1 Si1 C21 Yb1 -167.26(18) . .
C26 Si1 C21 Yb1 -50.5(3) . .
C25 Si1 C21 Yb1 76.0(2) . .
O1 Yb1 C21 C17 -1.2(3) 3 .
O1 Yb1 C21 C17 145.66(17) . .
C18 Yb1 C21 C17 -36.20(18) . .
C19 Yb1 C21 C17 -76.0(2) . .
C20 Yb1 C21 C17 -111.9(3) . .
C13 Yb1 C21 C17 -139.53(18) . .
C9 Yb1 C21 C17 96.24(19) . .
C1 Yb1 C21 C17 154.30(18) . .
Yb1 Yb1 C21 C17 103.3(3) 3 .
O1 Yb1 C21 C20 110.7(2) 3 .
O1 Yb1 C21 C20 -102.5(2) . .
C17 Yb1 C21 C20 111.9(3) . .
C18 Yb1 C21 C20 75.7(2) . .
C19 Yb1 C21 C20 35.90(19) . .
C13 Yb1 C21 C20 -27.6(2) . .
C9 Yb1 C21 C20 -151.9(2) . .
C1 Yb1 C21 C20 -93.8(2) . .
Yb1 Yb1 C21 C20 -144.8(2) 3 .
O1 Yb1 C21 Si1 -127.52(19) 3 .
O1 Yb1 C21 Si1 19.3(3) . .
C17 Yb1 C21 Si1 -126.4(3) . .
C18 Yb1 C21 Si1 -162.6(3) . .
C19 Yb1 C21 Si1 157.7(3) . .
C20 Yb1 C21 Si1 121.8(3) . .
C13 Yb1 C21 Si1 94.1(2) . .
C9 Yb1 C21 Si1 -30.1(2) . .
C1 Yb1 C21 Si1 27.9(2) . .
Yb1 Yb1 C21 Si1 -23.0(4) 3 .
C30 N1 C27 C28 -0.2(4) . .
Si1 N1 C27 C28 -179.9(3) . .
N1 C27 C28 C29 0.0(5) . .
C27 C28 C29 C30 0.2(5) . .
C28 C29 C30 N1 -0.4(5) . .
C27 N1 C30 C29 0.4(4) . .
Si1 N1 C30 C29 -179.9(3) . .
C37 C32 C33 C34 -1.5(5) . .
C31 C32 C33 C34 179.9(3) . .
C32 C33 C34 C35 2.0(5) . .
C33 C34 C35 C36 -1.2(6) . .
C34 C35 C36 C37 -0.1(6) . .
C35 C36 C37 C32 0.6(6) . .
C33 C32 C37 C36 0.2(6) . .
C31 C32 C37 C36 178.9(4) . .
